data_7203692
loop_
_publ_author_name
'Wu, Fang-Iy'
'Su, Huei-Jen'
'Shu, Ching-Fong'
'Luo, Liyang'
'Diau, Wei-Guang'
'Cheng, Chien-Hong'
'Duan, Jiun-Pey'
'Lee, Gene-Hsiang'

_publ_section_title
;
 Tuning the emission and morphology of cyclometalated iridium complexes
 and their applications to organic light-emitting diodes
;
_journal_issue 10
_journal_name_full 'Journal of Materials Chemistry'
_journal_page_first 1035
_journal_paper_doi 10.1039/b415754k
_journal_volume 15
_journal_year 2005
_chemical_formula_sum 'C47 H35 Ir N2 O2'
_chemical_formula_weight 851.97
_chemical_name_systematic
;
?
;
_space_group_IT_number 2
_symmetry_cell_setting triclinic
_symmetry_space_group_name_Hall '-P 1'
_symmetry_space_group_name_H-M 'P -1'
_atom_sites_solution_hydrogens geom
_atom_sites_solution_primary direct
_atom_sites_solution_secondary difmap
_audit_creation_method SHELXL-97
_cell_angle_alpha 106.876(1)
_cell_angle_beta 91.234(1)
_cell_angle_gamma 100.583(1)
_cell_formula_units_Z 2
_cell_length_a 11.2451(5)
_cell_length_b 11.7178(5)
_cell_length_c 14.2394(6)
_cell_measurement_reflns_used 4102
_cell_measurement_temperature 295(2)
_cell_measurement_theta_max 20.88
_cell_measurement_theta_min 2.47
_cell_volume 1759.35(13)
_computing_cell_refinement 'Bruker SAINT'
_computing_data_collection 'Bruker SMART'
_computing_data_reduction 'Bruker SAINT'
_computing_molecular_graphics 'Bruker SHELXTL'
_computing_publication_material 'Bruker SHELXTL'
_computing_structure_refinement 'SHELXL-97 (Sheldrick, 1997)'
_computing_structure_solution 'SHELXS-97 (Sheldrick, 1990)'
_diffrn_ambient_temperature 295(2)
_diffrn_measured_fraction_theta_full 0.999
_diffrn_measured_fraction_theta_max 0.999
_diffrn_measurement_device_type 'BRUKER SMART APEXCCD area detector'
_diffrn_measurement_method 'omega scans'
_diffrn_radiation_monochromator graphite
_diffrn_radiation_source 'fine-focus sealed tube'
_diffrn_radiation_type MoK\a
_diffrn_radiation_wavelength 0.71073
_diffrn_reflns_av_R_equivalents 0.0505
_diffrn_reflns_av_sigmaI/netI 0.0599
_diffrn_reflns_limit_h_max 14
_diffrn_reflns_limit_h_min -14
_diffrn_reflns_limit_k_max 15
_diffrn_reflns_limit_k_min -15
_diffrn_reflns_limit_l_max 18
_diffrn_reflns_limit_l_min -18
_diffrn_reflns_number 23504
_diffrn_reflns_theta_full 27.50
_diffrn_reflns_theta_max 27.50
_diffrn_reflns_theta_min 1.50
_exptl_absorpt_coefficient_mu 3.839
_exptl_absorpt_correction_T_max 0.8312
_exptl_absorpt_correction_T_min 0.5140
_exptl_absorpt_correction_type multi-scan
_exptl_crystal_colour red
_exptl_crystal_density_diffrn 1.608
_exptl_crystal_density_meas 0
_exptl_crystal_density_method 'not measured'
_exptl_crystal_description plate
_exptl_crystal_F_000 848
_exptl_crystal_size_max 0.20
_exptl_crystal_size_mid 0.15
_exptl_crystal_size_min 0.05
_refine_diff_density_max 1.259
_refine_diff_density_min -0.745
_refine_diff_density_rms 0.116
_refine_ls_extinction_method none
_refine_ls_goodness_of_fit_ref 1.030
_refine_ls_hydrogen_treatment constr
_refine_ls_matrix_type full
_refine_ls_number_parameters 471
_refine_ls_number_reflns 8059
_refine_ls_number_restraints 0
_refine_ls_restrained_S_all 1.030
_refine_ls_R_factor_all 0.0405
_refine_ls_R_factor_gt 0.0347
_refine_ls_shift/su_max 0.002
_refine_ls_shift/su_mean 0.000
_refine_ls_structure_factor_coef Fsqd
_refine_ls_weighting_details 'calc w=1/[\s^2^(Fo^2^)+(0.0240P)^2^+1.4088P] where P=(Fo^2^+2Fc^2^)/3'
_refine_ls_weighting_scheme calc
_refine_ls_wR_factor_gt 0.0708
_refine_ls_wR_factor_ref 0.0787
_reflns_number_gt 7269
_reflns_number_total 8059
_reflns_threshold_expression >2sigma(I)
_cod_data_source_file b415754k.txt
_cod_data_source_block ic10619
_cod_depositor_comments
;
The following automatic conversions were performed:
'_symmetry_cell_setting' value 'Triclinic' changed to 'triclinic'
according to '/home/saulius/struct/CIF-dictionaries/cif_core.dic'
dictionary named 'cif_core.dic' version 2.4.1 from 2010-06-29.

Automatic conversion script
Id: cif_fix_enum 1527 2010-12-29 10:47:43Z saulius 
;
_cod_original_sg_symbol_H-M P-1
_cod_database_code 7203692

loop_
_symmetry_equiv_pos_as_xyz
'x, y, z'
'-x, -y, -z'

loop_
_atom_site_label
_atom_site_type_symbol
_atom_site_fract_x
_atom_site_fract_y
_atom_site_fract_z
_atom_site_U_iso_or_equiv
_atom_site_adp_type
_atom_site_occupancy
_atom_site_symmetry_multiplicity
_atom_site_calc_flag
_atom_site_refinement_flags
_atom_site_disorder_assembly
_atom_site_disorder_group
Ir Ir 0.751548(14) 0.985302(14) 0.743403(12) 0.02686(6) Uani 1 1 d . . .
O1 O 0.8708(3) 1.0669(3) 0.8780(2) 0.0402(8) Uani 1 1 d . . .
O2 O 0.6318(3) 0.9018(3) 0.8329(2) 0.0405(8) Uani 1 1 d . . .
N1 N 0.8740(3) 0.8699(3) 0.7089(3) 0.0305(8) Uani 1 1 d . . .
N2 N 0.6312(3) 1.1024(3) 0.7637(3) 0.0291(8) Uani 1 1 d . . .
C1 C 0.8637(4) 1.0711(4) 0.6711(3) 0.0286(9) Uani 1 1 d . . .
C2 C 0.8500(4) 1.1711(4) 0.6387(3) 0.0357(10) Uani 1 1 d . . .
H2A H 0.7776 1.1991 0.6468 0.043 Uiso 1 1 calc R . .
C3 C 0.9411(5) 1.2282(4) 0.5954(4) 0.0420(11) Uani 1 1 d . . .
H3A H 0.9293 1.2937 0.5744 0.050 Uiso 1 1 calc R . .
C4 C 1.0506(5) 1.1891(4) 0.5828(4) 0.0425(11) Uani 1 1 d . . .
H4A H 1.1125 1.2297 0.5553 0.051 Uiso 1 1 calc R . .
C5 C 1.0672(4) 1.0907(4) 0.6111(3) 0.0353(10) Uani 1 1 d . . .
H5A H 1.1399 1.0634 0.6015 0.042 Uiso 1 1 calc R . .
C6 C 0.9749(4) 1.0313(4) 0.6543(3) 0.0292(9) Uani 1 1 d . . .
C7 C 0.9777(4) 0.9185(4) 0.6777(3) 0.0296(9) Uani 1 1 d . . .
C8 C 1.0763(4) 0.8592(4) 0.6638(3) 0.0343(10) Uani 1 1 d . . .
H8A H 1.1489 0.8991 0.6479 0.041 Uiso 1 1 calc R . .
C9 C 1.0704(4) 0.7462(4) 0.6726(3) 0.0355(10) Uani 1 1 d . . .
C10 C 0.9578(4) 0.6868(4) 0.6979(3) 0.0335(10) Uani 1 1 d . . .
C11 C 0.9394(5) 0.5689(4) 0.7085(4) 0.0460(12) Uani 1 1 d . . .
H11A H 1.0032 0.5273 0.7008 0.055 Uiso 1 1 calc R . .
C12 C 0.8298(5) 0.5151(5) 0.7297(5) 0.0568(15) Uani 1 1 d . . .
H12A H 0.8184 0.4371 0.7358 0.068 Uiso 1 1 calc R . .
C13 C 0.7347(5) 0.5781(5) 0.7421(4) 0.0562(15) Uani 1 1 d . . .
H13A H 0.6592 0.5401 0.7547 0.067 Uiso 1 1 calc R . .
C14 C 0.7489(4) 0.6923(4) 0.7364(4) 0.0466(12) Uani 1 1 d . . .
H14A H 0.6840 0.7324 0.7463 0.056 Uiso 1 1 calc R . .
C15 C 0.8611(4) 0.7515(4) 0.7157(3) 0.0334(10) Uani 1 1 d . . .
C16 C 1.1776(4) 0.6863(4) 0.6542(4) 0.0388(11) Uani 1 1 d . . .
C17 C 1.2853(4) 0.7405(5) 0.7133(4) 0.0458(12) Uani 1 1 d . . .
H17A H 1.2884 0.8108 0.7655 0.055 Uiso 1 1 calc R . .
C18 C 1.3876(5) 0.6903(5) 0.6946(5) 0.0550(15) Uani 1 1 d . . .
H18A H 1.4592 0.7266 0.7345 0.066 Uiso 1 1 calc R . .
C19 C 1.3838(5) 0.5869(5) 0.6172(5) 0.0565(15) Uani 1 1 d . . .
H19A H 1.4528 0.5534 0.6048 0.068 Uiso 1 1 calc R . .
C20 C 1.2782(5) 0.5327(5) 0.5580(5) 0.0594(15) Uani 1 1 d . . .
H20A H 1.2760 0.4632 0.5052 0.071 Uiso 1 1 calc R . .
C21 C 1.1750(5) 0.5822(5) 0.5775(4) 0.0496(13) Uani 1 1 d . . .
H21A H 1.1033 0.5447 0.5381 0.059 Uiso 1 1 calc R . .
C22 C 0.6370(4) 0.9016(4) 0.6264(3) 0.0302(9) Uani 1 1 d . . .
C23 C 0.6489(4) 0.8018(4) 0.5462(3) 0.0371(10) Uani 1 1 d . . .
H23A H 0.7205 0.7721 0.5426 0.045 Uiso 1 1 calc R . .
C24 C 0.5567(5) 0.7472(4) 0.4731(4) 0.0454(12) Uani 1 1 d . . .
H24A H 0.5669 0.6816 0.4206 0.054 Uiso 1 1 calc R . .
C25 C 0.4484(5) 0.7891(4) 0.4766(4) 0.0445(12) Uani 1 1 d . . .
H25A H 0.3859 0.7505 0.4276 0.053 Uiso 1 1 calc R . .
C26 C 0.4341(4) 0.8876(4) 0.5526(3) 0.0391(11) Uani 1 1 d . . .
H26A H 0.3626 0.9171 0.5544 0.047 Uiso 1 1 calc R . .
C27 C 0.5271(4) 0.9435(4) 0.6274(3) 0.0306(9) Uani 1 1 d . . .
C28 C 0.5254(4) 1.0539(4) 0.7068(3) 0.0301(9) Uani 1 1 d . . .
C29 C 0.4266(4) 1.1135(4) 0.7216(3) 0.0359(10) Uani 1 1 d . . .
H29A H 0.3533 1.0749 0.6850 0.043 Uiso 1 1 calc R . .
C30 C 0.4344(4) 1.2257(4) 0.7877(3) 0.0330(10) Uani 1 1 d . . .
C31 C 0.5498(4) 1.2848(4) 0.8405(3) 0.0315(9) Uani 1 1 d . . .
C32 C 0.5716(4) 1.4032(4) 0.9059(3) 0.0406(11) Uani 1 1 d . . .
H32A H 0.5085 1.4457 0.9170 0.049 Uiso 1 1 calc R . .
C33 C 0.6829(5) 1.4573(5) 0.9533(4) 0.0484(13) Uani 1 1 d . . .
H33A H 0.6959 1.5363 0.9958 0.058 Uiso 1 1 calc R . .
C34 C 0.7777(4) 1.3934(5) 0.9377(4) 0.0482(13) Uani 1 1 d . . .
H34A H 0.8540 1.4307 0.9697 0.058 Uiso 1 1 calc R . .
C35 C 0.7602(4) 1.2783(4) 0.8767(3) 0.0409(11) Uani 1 1 d . . .
H35A H 0.8246 1.2374 0.8675 0.049 Uiso 1 1 calc R . .
C36 C 0.6462(4) 1.2197(4) 0.8269(3) 0.0303(9) Uani 1 1 d . . .
C37 C 0.3260(4) 1.2832(4) 0.8025(3) 0.0337(10) Uani 1 1 d . . .
C38 C 0.2241(4) 1.2270(4) 0.8362(4) 0.0412(11) Uani 1 1 d . . .
H38A H 0.2246 1.1548 0.8510 0.049 Uiso 1 1 calc R . .
C39 C 0.1201(4) 1.2779(5) 0.8485(4) 0.0479(13) Uani 1 1 d . . .
H39A H 0.0519 1.2398 0.8715 0.057 Uiso 1 1 calc R . .
C40 C 0.1188(5) 1.3834(5) 0.8265(4) 0.0496(13) Uani 1 1 d . . .
H40A H 0.0493 1.4166 0.8339 0.060 Uiso 1 1 calc R . .
C41 C 0.2199(5) 1.4408(5) 0.7936(4) 0.0495(13) Uani 1 1 d . . .
H41A H 0.2186 1.5132 0.7794 0.059 Uiso 1 1 calc R . .
C42 C 0.3234(4) 1.3918(4) 0.7814(4) 0.0426(11) Uani 1 1 d . . .
H42A H 0.3913 1.4313 0.7591 0.051 Uiso 1 1 calc R . .
C43 C 0.9411(6) 1.1412(7) 1.0454(4) 0.077(2) Uani 1 1 d . . .
H43A H 1.0203 1.1444 1.0212 0.115 Uiso 1 1 calc R . .
H43B H 0.9380 1.1070 1.0991 0.115 Uiso 1 1 calc R . .
H43C H 0.9249 1.2220 1.0677 0.115 Uiso 1 1 calc R . .
C44 C 0.8465(5) 1.0626(5) 0.9633(4) 0.0502(13) Uani 1 1 d . . .
C45 C 0.7436(6) 0.9954(6) 0.9882(4) 0.0640(17) Uani 1 1 d . . .
H45A H 0.7396 1.0019 1.0546 0.077 Uiso 1 1 calc R . .
C46 C 0.6468(5) 0.9200(5) 0.9257(4) 0.0545(14) Uani 1 1 d . . .
C47 C 0.5475(6) 0.8476(7) 0.9671(5) 0.088(2) Uani 1 1 d . . .
H47A H 0.4699 0.8491 0.9385 0.132 Uiso 1 1 calc R . .
H47B H 0.5511 0.8826 1.0373 0.132 Uiso 1 1 calc R . .
H47C H 0.5583 0.7649 0.9519 0.132 Uiso 1 1 calc R . .

loop_
_atom_site_aniso_label
_atom_site_aniso_U_11
_atom_site_aniso_U_22
_atom_site_aniso_U_33
_atom_site_aniso_U_23
_atom_site_aniso_U_13
_atom_site_aniso_U_12
Ir 0.02304(9) 0.02996(10) 0.02993(10) 0.01019(7) 0.00376(6) 0.00899(6)
O1 0.0326(17) 0.053(2) 0.0346(18) 0.0116(15) -0.0016(14) 0.0112(15)
O2 0.0320(17) 0.052(2) 0.044(2) 0.0217(16) 0.0109(14) 0.0107(15)
N1 0.0286(19) 0.0330(19) 0.033(2) 0.0123(16) 0.0044(15) 0.0106(15)
N2 0.0227(18) 0.0338(19) 0.034(2) 0.0123(16) 0.0049(15) 0.0095(14)
C1 0.028(2) 0.029(2) 0.028(2) 0.0066(17) 0.0003(17) 0.0079(17)
C2 0.035(2) 0.038(2) 0.038(3) 0.014(2) 0.004(2) 0.013(2)
C3 0.052(3) 0.036(2) 0.043(3) 0.019(2) 0.009(2) 0.010(2)
C4 0.046(3) 0.039(3) 0.042(3) 0.015(2) 0.012(2) 0.002(2)
C5 0.031(2) 0.037(2) 0.037(3) 0.008(2) 0.0081(19) 0.0069(19)
C6 0.027(2) 0.027(2) 0.035(2) 0.0102(18) 0.0027(18) 0.0061(17)
C7 0.023(2) 0.034(2) 0.031(2) 0.0090(18) 0.0019(17) 0.0057(17)
C8 0.024(2) 0.038(2) 0.042(3) 0.013(2) 0.0028(19) 0.0079(18)
C9 0.030(2) 0.037(2) 0.038(3) 0.009(2) -0.0016(19) 0.0098(19)
C10 0.031(2) 0.037(2) 0.035(2) 0.0133(19) -0.0003(19) 0.0088(19)
C11 0.045(3) 0.041(3) 0.060(3) 0.022(2) 0.009(2) 0.016(2)
C12 0.061(4) 0.040(3) 0.081(4) 0.030(3) 0.017(3) 0.020(3)
C13 0.051(3) 0.049(3) 0.077(4) 0.033(3) 0.017(3) 0.007(3)
C14 0.037(3) 0.044(3) 0.067(4) 0.026(3) 0.015(2) 0.012(2)
C15 0.030(2) 0.036(2) 0.035(2) 0.0118(19) 0.0008(19) 0.0080(18)
C16 0.033(2) 0.039(3) 0.050(3) 0.018(2) 0.005(2) 0.015(2)
C17 0.034(3) 0.048(3) 0.058(3) 0.017(3) 0.002(2) 0.014(2)
C18 0.029(3) 0.062(3) 0.084(4) 0.034(3) 0.001(3) 0.013(2)
C19 0.042(3) 0.062(4) 0.085(4) 0.038(3) 0.024(3) 0.029(3)
C20 0.062(4) 0.052(3) 0.072(4) 0.017(3) 0.020(3) 0.030(3)
C21 0.043(3) 0.048(3) 0.057(3) 0.011(3) -0.001(2) 0.017(2)
C22 0.028(2) 0.034(2) 0.032(2) 0.0127(18) 0.0036(18) 0.0097(18)
C23 0.036(3) 0.040(2) 0.038(3) 0.010(2) 0.006(2) 0.014(2)
C24 0.054(3) 0.041(3) 0.039(3) 0.006(2) 0.003(2) 0.015(2)
C25 0.043(3) 0.046(3) 0.041(3) 0.007(2) -0.011(2) 0.009(2)
C26 0.032(2) 0.040(3) 0.046(3) 0.013(2) -0.004(2) 0.009(2)
C27 0.028(2) 0.032(2) 0.034(2) 0.0131(19) 0.0013(18) 0.0060(18)
C28 0.026(2) 0.035(2) 0.032(2) 0.0121(18) 0.0023(17) 0.0087(18)
C29 0.024(2) 0.043(3) 0.039(3) 0.012(2) -0.0024(19) 0.0073(19)
C30 0.031(2) 0.035(2) 0.038(2) 0.015(2) 0.0071(19) 0.0134(19)
C31 0.027(2) 0.040(2) 0.030(2) 0.0118(19) 0.0077(18) 0.0096(18)
C32 0.038(3) 0.045(3) 0.037(3) 0.005(2) 0.005(2) 0.016(2)
C33 0.045(3) 0.041(3) 0.049(3) -0.005(2) 0.000(2) 0.013(2)
C34 0.034(3) 0.050(3) 0.049(3) -0.004(2) -0.006(2) 0.009(2)
C35 0.030(2) 0.044(3) 0.044(3) 0.003(2) -0.001(2) 0.013(2)
C36 0.030(2) 0.034(2) 0.029(2) 0.0103(18) 0.0069(18) 0.0076(18)
C37 0.030(2) 0.040(2) 0.031(2) 0.0048(19) 0.0020(18) 0.0149(19)
C38 0.035(3) 0.042(3) 0.047(3) 0.013(2) 0.005(2) 0.008(2)
C39 0.023(2) 0.065(3) 0.050(3) 0.009(3) 0.003(2) 0.007(2)
C40 0.038(3) 0.058(3) 0.052(3) 0.007(3) -0.006(2) 0.024(2)
C41 0.053(3) 0.052(3) 0.052(3) 0.019(3) 0.004(3) 0.026(3)
C42 0.040(3) 0.045(3) 0.046(3) 0.014(2) 0.009(2) 0.014(2)
C43 0.072(4) 0.109(5) 0.040(3) 0.018(4) -0.011(3) 0.006(4)
C44 0.046(3) 0.066(4) 0.042(3) 0.020(3) -0.002(2) 0.017(3)
C45 0.066(4) 0.099(5) 0.031(3) 0.031(3) 0.003(3) 0.007(4)
C46 0.051(3) 0.072(4) 0.053(3) 0.034(3) 0.016(3) 0.016(3)
C47 0.081(5) 0.122(6) 0.071(5) 0.057(5) 0.024(4) -0.003(4)

loop_
_atom_type_symbol
_atom_type_description
_atom_type_scat_dispersion_real
_atom_type_scat_dispersion_imag
_atom_type_scat_source
C C 0.0033 0.0016 'International Tables Vol C Tables 4.2.6.8 and 6.1.1.4'
H H 0.0000 0.0000 'International Tables Vol C Tables 4.2.6.8 and 6.1.1.4'
N N 0.0061 0.0033 'International Tables Vol C Tables 4.2.6.8 and 6.1.1.4'
O O 0.0106 0.0060 'International Tables Vol C Tables 4.2.6.8 and 6.1.1.4'
Ir Ir -1.4442 7.9887 'International Tables Vol C Tables 4.2.6.8 and 6.1.1.4'

loop_
_geom_angle_atom_site_label_1
_geom_angle_atom_site_label_2
_geom_angle_atom_site_label_3
_geom_angle
_geom_angle_site_symmetry_1
_geom_angle_site_symmetry_3
_geom_angle_publ_flag
C1 Ir C22 93.26(17) . . ?
C1 Ir N2 95.73(15) . . ?
C22 Ir N2 80.08(15) . . ?
C1 Ir N1 79.75(15) . . ?
C22 Ir N1 96.43(15) . . ?
N2 Ir N1 174.18(13) . . ?
C1 Ir O2 175.80(14) . . ?
C22 Ir O2 90.36(15) . . ?
N2 Ir O2 82.79(13) . . ?
N1 Ir O2 101.98(13) . . ?
C1 Ir O1 91.15(15) . . ?
C22 Ir O1 175.38(14) . . ?
N2 Ir O1 100.85(13) . . ?
N1 Ir O1 82.99(13) . . ?
O2 Ir O1 85.28(12) . . ?
C44 O1 Ir 126.6(3) . . ?
C46 O2 Ir 126.8(3) . . ?
C7 N1 C15 118.2(3) . . ?
C7 N1 Ir 113.9(3) . . ?
C15 N1 Ir 127.9(3) . . ?
C28 N2 C36 118.5(3) . . ?
C28 N2 Ir 113.3(3) . . ?
C36 N2 Ir 128.1(3) . . ?
C2 C1 C6 116.2(4) . . ?
C2 C1 Ir 128.1(3) . . ?
C6 C1 Ir 115.5(3) . . ?
C3 C2 C1 121.6(4) . . ?
C2 C3 C4 120.6(4) . . ?
C5 C4 C3 119.9(4) . . ?
C4 C5 C6 119.9(4) . . ?
C5 C6 C1 121.7(4) . . ?
C5 C6 C7 124.5(4) . . ?
C1 C6 C7 113.6(4) . . ?
N1 C7 C8 121.2(4) . . ?
N1 C7 C6 114.7(4) . . ?
C8 C7 C6 124.0(4) . . ?
C9 C8 C7 122.8(4) . . ?
C8 C9 C10 117.6(4) . . ?
C8 C9 C16 120.3(4) . . ?
C10 C9 C16 122.0(4) . . ?
C11 C10 C15 118.5(4) . . ?
C11 C10 C9 123.3(4) . . ?
C15 C10 C9 118.2(4) . . ?
C12 C11 C10 121.0(4) . . ?
C11 C12 C13 119.4(5) . . ?
C14 C13 C12 121.9(5) . . ?
C13 C14 C15 120.5(5) . . ?
N1 C15 C14 119.8(4) . . ?
N1 C15 C10 121.6(4) . . ?
C14 C15 C10 118.6(4) . . ?
C21 C16 C17 118.9(4) . . ?
C21 C16 C9 121.8(4) . . ?
C17 C16 C9 119.2(4) . . ?
C18 C17 C16 120.3(5) . . ?
C19 C18 C17 120.1(5) . . ?
C18 C19 C20 120.2(5) . . ?
C19 C20 C21 119.7(5) . . ?
C16 C21 C20 120.8(5) . . ?
C23 C22 C27 116.9(4) . . ?
C23 C22 Ir 128.0(3) . . ?
C27 C22 Ir 115.0(3) . . ?
C24 C23 C22 121.2(4) . . ?
C23 C24 C25 120.7(4) . . ?
C26 C25 C24 119.8(4) . . ?
C25 C26 C27 119.9(4) . . ?
C26 C27 C22 121.4(4) . . ?
C26 C27 C28 124.3(4) . . ?
C22 C27 C28 114.0(4) . . ?
N2 C28 C29 120.8(4) . . ?
N2 C28 C27 114.9(4) . . ?
C29 C28 C27 124.2(4) . . ?
C30 C29 C28 122.5(4) . . ?
C29 C30 C31 117.5(4) . . ?
C29 C30 C37 120.3(4) . . ?
C31 C30 C37 122.2(4) . . ?
C32 C31 C36 118.5(4) . . ?
C32 C31 C30 123.1(4) . . ?
C36 C31 C30 118.5(4) . . ?
C33 C32 C31 121.5(4) . . ?
C32 C33 C34 119.5(4) . . ?
C35 C34 C33 121.1(5) . . ?
C34 C35 C36 120.8(4) . . ?
N2 C36 C35 119.7(4) . . ?
N2 C36 C31 121.6(4) . . ?
C35 C36 C31 118.6(4) . . ?
C38 C37 C42 118.7(4) . . ?
C38 C37 C30 119.6(4) . . ?
C42 C37 C30 121.8(4) . . ?
C37 C38 C39 120.6(5) . . ?
C40 C39 C38 119.9(5) . . ?
C39 C40 C41 120.2(5) . . ?
C40 C41 C42 120.5(5) . . ?
C41 C42 C37 120.1(5) . . ?
O1 C44 C45 126.8(5) . . ?
O1 C44 C43 115.0(5) . . ?
C45 C44 C43 118.3(5) . . ?
C46 C45 C44 127.6(5) . . ?
O2 C46 C45 126.4(5) . . ?
O2 C46 C47 114.4(5) . . ?
C45 C46 C47 119.1(5) . . ?

loop_
_geom_bond_atom_site_label_1
_geom_bond_atom_site_label_2
_geom_bond_distance
_geom_bond_site_symmetry_2
_geom_bond_publ_flag
Ir C1 1.963(4) . ?
Ir C22 1.973(4) . ?
Ir N2 2.066(3) . ?
Ir N1 2.072(3) . ?
Ir O2 2.170(3) . ?
Ir O1 2.177(3) . ?
O1 C44 1.264(6) . ?
O2 C46 1.279(6) . ?
N1 C7 1.345(5) . ?
N1 C15 1.399(5) . ?
N2 C28 1.355(5) . ?
N2 C36 1.385(5) . ?
C1 C2 1.409(6) . ?
C1 C6 1.414(5) . ?
C2 C3 1.376(6) . ?
C3 C4 1.388(7) . ?
C4 C5 1.367(6) . ?
C5 C6 1.397(6) . ?
C6 C7 1.459(6) . ?
C7 C8 1.402(5) . ?
C8 C9 1.356(6) . ?
C9 C10 1.435(6) . ?
C9 C16 1.494(6) . ?
C10 C11 1.412(6) . ?
C10 C15 1.423(6) . ?
C11 C12 1.359(7) . ?
C12 C13 1.394(7) . ?
C13 C14 1.344(7) . ?
C14 C15 1.405(6) . ?
C16 C21 1.376(7) . ?
C16 C17 1.392(7) . ?
C17 C18 1.383(6) . ?
C18 C19 1.374(8) . ?
C19 C20 1.376(8) . ?
C20 C21 1.389(7) . ?
C22 C23 1.406(6) . ?
C22 C27 1.411(6) . ?
C23 C24 1.375(7) . ?
C24 C25 1.391(7) . ?
C25 C26 1.370(6) . ?
C26 C27 1.397(6) . ?
C27 C28 1.454(6) . ?
C28 C29 1.405(6) . ?
C29 C30 1.363(6) . ?
C30 C31 1.433(6) . ?
C30 C37 1.487(6) . ?
C31 C32 1.403(6) . ?
C31 C36 1.422(6) . ?
C32 C33 1.360(7) . ?
C33 C34 1.397(6) . ?
C34 C35 1.352(6) . ?
C35 C36 1.404(6) . ?
C37 C38 1.381(6) . ?
C37 C42 1.396(6) . ?
C38 C39 1.399(6) . ?
C39 C40 1.362(7) . ?
C40 C41 1.375(7) . ?
C41 C42 1.382(6) . ?
C43 C44 1.520(8) . ?
C44 C45 1.389(8) . ?
C45 C46 1.381(8) . ?
C46 C47 1.512(8) . ?
